data_7151123
loop_
_publ_author_name
'Davies, Stephen G.'
'Garner, A. Christopher'
'Ouzman, Jaqueline V. A.'
'Roberts, Paul M.'
'Smith, Andrew D.'
'Snow, Emma J.'
'Thomson, James E.'
'Tamayo, Juan A.'
'Vickers, Richard J.'

_publ_section_title
;
 Diastereoselective synthesis of quaternary alpha-amino acids from
 diketopiperazine templates.
;
_journal_issue 13
_journal_name_full 'Organic &amp; biomolecular chemistry'
_journal_page_first 2138
_journal_page_last 2147
_journal_paper_doi 10.1039/b704475e
_journal_volume 5
_journal_year 2007
_chemical_absolute_configuration unk
_chemical_formula_moiety 'C31 H43 N3 O7'
_chemical_formula_sum 'C31 H43 N3 O7'
_chemical_formula_weight 569.70
_chemical_melting_point ?
_space_group_IT_number 19
_symmetry_cell_setting orthorhombic
_symmetry_Int_Tables_number 19
_symmetry_space_group_name_Hall 'P 2ac 2ab'
_symmetry_space_group_name_H-M 'P 21 21 21'
_atom_sites_solution_hydrogens geom
_atom_sites_solution_primary direct
_cell_angle_alpha 90
_cell_angle_beta 90
_cell_angle_gamma 90
_cell_formula_units_Z 4
_cell_length_a 9.4150(1)
_cell_length_b 33.8450(4)
_cell_length_c 9.5680(2)
_cell_measurement_reflns_used 5411
_cell_measurement_temperature 190
_cell_measurement_theta_max 27
_cell_measurement_theta_min 5
_cell_volume 3048.85(8)
_computing_cell_refinement
;
Denzo/Scalepack (Otwinowski & Minor, 1996)
;
_computing_data_collection
;
COLLECT (Nonius BV, 1997)
;
_computing_data_reduction
;
Denzo/Scalepack (Otwinowski & Minor, 1996)
;
_computing_molecular_graphics
;
CAMERON (Watkin et al 1996)
;
_computing_publication_material
;
CRYSTALS (Watkin et al 2001)
;
_computing_structure_refinement
;
CRYSTALS (Watkin et al 2001)
;
_computing_structure_solution
;
USER DEFINED STRUCTURE SOLUTION
;
_diffrn_ambient_temperature 190
_diffrn_measured_fraction_theta_full 0.977
_diffrn_measured_fraction_theta_max 0.971
_diffrn_measurement_device_type
;
Enraf Nonius Kappa CCD
;
_diffrn_measurement_method \w
_diffrn_radiation_monochromator graphite
_diffrn_radiation_type 'Mo K\a'
_diffrn_radiation_wavelength 0.71073
_diffrn_reflns_av_R_equivalents 0.03
_diffrn_reflns_limit_h_max 12
_diffrn_reflns_limit_h_min -12
_diffrn_reflns_limit_k_max 42
_diffrn_reflns_limit_k_min -43
_diffrn_reflns_limit_l_max 12
_diffrn_reflns_limit_l_min -12
_diffrn_reflns_number 10838
_diffrn_reflns_theta_full 22.939
_diffrn_reflns_theta_max 27.472
_diffrn_reflns_theta_min 5.110
_diffrn_standards_decay_% 0.00
_diffrn_standards_interval_count 0
_diffrn_standards_interval_time 0
_diffrn_standards_number 0
_exptl_absorpt_coefficient_mu 0.088
_exptl_absorpt_correction_T_max 0.99
_exptl_absorpt_correction_T_min 0.99
_exptl_absorpt_correction_type multi-scan
_exptl_absorpt_process_details
;
Denzo/Scalepack (Otwinowski & Minor, 1996)
;
_exptl_crystal_colour ' colourless '
_exptl_crystal_density_diffrn 1.241
_exptl_crystal_density_meas ?
_exptl_crystal_description ' block '
_exptl_crystal_F_000 1224.000
_exptl_crystal_size_max 0.10
_exptl_crystal_size_mid 0.10
_exptl_crystal_size_min 0.10
_refine_diff_density_max 0.33
_refine_diff_density_min -0.33
_refine_ls_extinction_coef 1073.3(2290)
_refine_ls_extinction_method 'Larson 1970 Crystallographic Computing eq 22'
_refine_ls_goodness_of_fit_ref 0.9600
_refine_ls_hydrogen_treatment constr
_refine_ls_matrix_type full
_refine_ls_number_parameters 371
_refine_ls_number_reflns 3329
_refine_ls_R_factor_all 0.0839
_refine_ls_R_factor_gt 0.0718
_refine_ls_shift/su_max 0.000159
_refine_ls_structure_factor_coef F
_refine_ls_weighting_details
;
Method = Prince modified Chebychev polynomial, (Watkin, 1994)
W = [weight] * [1-(deltaF/6*sigmaF)^2]^2

1.87 0.953 1.33
;
_refine_ls_weighting_scheme calc
_refine_ls_wR_factor_all 0.0845
_refine_ls_wR_factor_gt 0.0722
_refine_ls_wR_factor_ref 0.0722
_reflns_limit_h_max 12
_reflns_limit_h_min 0
_reflns_limit_k_max 43
_reflns_limit_k_min 0
_reflns_limit_l_max 12
_reflns_limit_l_min 0
_reflns_number_gt 3329
_reflns_number_total 3860
_reflns_threshold_expression I>1.00u(I)
_cod_data_source_file b704475e.txt
_cod_data_source_block 2
_cod_depositor_comments
;
The following automatic conversions were performed:

'_chemical_melting_point' value 'not measured' was changed to '?' -
the value is undefined or not given.

Automatic conversion script
Id: cif_fix_values 1646 2011-03-28 12:23:43Z adriana 
;
_cod_database_code 7151123

loop_
_symmetry_equiv_pos_as_xyz
x,y,z
x+1/2,-y+1/2,-z
-x,y+1/2,-z+1/2
-x+1/2,-y,z+1/2

loop_
_atom_site_label
_atom_site_type_symbol
_atom_site_fract_x
_atom_site_fract_y
_atom_site_fract_z
_atom_site_U_iso_or_equiv
_atom_site_occupancy
_atom_site_adp_type
_atom_site_attached_hydrogens
C1 C -0.6732(3) -0.21534(9) -1.2187(3) 0.0247 1.0000 Uani .
C2 C -0.5623(3) -0.2071(1) -1.1057(3) 0.0255 1.0000 Uani .
N3 N -0.6055(3) -0.19579(8) -0.9776(3) 0.0266 1.0000 Uani .
C4 C -0.7551(3) -0.1897(1) -0.9353(3) 0.0286 1.0000 Uani .
C5 C -0.8519(3) -0.19642(9) -1.0588(3) 0.0243 1.0000 Uani .
N6 N -0.8208(3) -0.20710(8) -1.1805(3) 0.0245 1.0000 Uani .
O7 O -0.9872(2) -0.19019(8) -1.0185(3) 0.0331 1.0000 Uani .
C8 C -1.0944(4) -0.19324(12) -1.1240(4) 0.0375 1.0000 Uani .
C9 C -0.7736(4) -0.1485(1) -0.8657(4) 0.0319 1.0000 Uani .
C10 C -0.8979(4) -0.14763(13) -0.7621(4) 0.0449 1.0000 Uani .
C11 C -0.7831(5) -0.11571(12) -0.9737(4) 0.0441 1.0000 Uani .
C12 C -0.5023(3) -0.1973(1) -0.8626(3) 0.0299 1.0000 Uani .
C13 C -0.4201(3) -0.1596(1) -0.8326(4) 0.0297 1.0000 Uani .
C14 C -0.3717(4) -0.13461(11) -0.9364(4) 0.0343 1.0000 Uani .
C15 C -0.2886(4) -0.10197(12) -0.9067(4) 0.0377 1.0000 Uani .
C16 C -0.2516(4) -0.09369(11) -0.7689(4) 0.0331 1.0000 Uani .
C17 C -0.3013(4) -0.11750(12) -0.6634(4) 0.0408 1.0000 Uani .
C18 C -0.3846(4) -0.15016(12) -0.6948(4) 0.0398 1.0000 Uani .
O19 O -0.1692(3) -0.06078(8) -0.7499(3) 0.0464 1.0000 Uani .
C20 C -0.1280(5) -0.05216(13) -0.6089(4) 0.0487 1.0000 Uani .
O21 O -0.4345(2) -0.21277(7) -1.1320(3) 0.0324 1.0000 Uani .
C22 C -0.6384(3) -0.1921(1) -1.3539(3) 0.0283 1.0000 Uani .
C23 C -0.6459(3) -0.1482(1) -1.3377(3) 0.0283 1.0000 Uani .
C24 C -0.5280(3) -0.1214(1) -1.3117(3) 0.0286 1.0000 Uani .
C25 C -0.5828(4) -0.08320(11) -1.2925(3) 0.0307 1.0000 Uani .
N26 N -0.7321(3) -0.08606(9) -1.3091(3) 0.0325 1.0000 Uani .
C27 C -0.7653(4) -0.1257(1) -1.3385(4) 0.0305 1.0000 Uani .
C28 C -0.8382(4) -0.05842(11) -1.2881(4) 0.0334 1.0000 Uani .
O29 O -0.7855(3) -0.02480(7) -1.2416(3) 0.0391 1.0000 Uani .
C30 C -0.8809(5) 0.00887(12) -1.2062(4) 0.0452 1.0000 Uani .
C31 C -0.7767(6) 0.03989(13) -1.1561(5) 0.0545 1.0000 Uani .
C32 C -0.9573(6) 0.02264(14) -1.3379(6) 0.0611 1.0000 Uani .
C33 C -0.9810(6) -0.00295(18) -1.0906(6) 0.0684 1.0000 Uani .
O34 O -0.9624(3) -0.06585(9) -1.3108(4) 0.0477 1.0000 Uani .
C35 C -0.4965(4) -0.05097(11) -1.2673(4) 0.0376 1.0000 Uani .
C36 C -0.3499(4) -0.05755(12) -1.2628(4) 0.0401 1.0000 Uani .
C37 C -0.2930(4) -0.09522(12) -1.2808(4) 0.0370 1.0000 Uani .
C38 C -0.3807(4) -0.12774(11) -1.3052(3) 0.0339 1.0000 Uani .
C39 C -0.6630(3) -0.25996(9) -1.2511(4) 0.0302 1.0000 Uani .
O40 O -0.2805(3) -0.2402(1) -1.3699(3) 0.0519 1.0000 Uani .
O41 O -0.9787(3) -0.23082(12) -1.4345(3) 0.0600 1.0000 Uani .
H41 H -0.7836 -0.2099 -0.8623 0.0363 1.0000 Uiso .
H81 H -1.1907 -0.1873 -1.0840 0.0519 1.0000 Uiso .
H82 H -1.0939 -0.2197 -1.1674 0.0519 1.0000 Uiso .
H83 H -1.0747 -0.1726 -1.1999 0.0519 1.0000 Uiso .
H91 H -0.6843 -0.1429 -0.8103 0.0406 1.0000 Uiso .
H101 H -0.9063 -0.1207 -0.7197 0.0579 1.0000 Uiso .
H102 H -0.9879 -0.1543 -0.8122 0.0579 1.0000 Uiso .
H103 H -0.8812 -0.1675 -0.6861 0.0579 1.0000 Uiso .
H111 H -0.7929 -0.0891 -0.9297 0.0567 1.0000 Uiso .
H112 H -0.8659 -0.1201 -1.0389 0.0567 1.0000 Uiso .
H113 H -0.6934 -0.1151 -1.0351 0.0567 1.0000 Uiso .
H121 H -0.4316 -0.2188 -0.8832 0.0409 1.0000 Uiso .
H122 H -0.5553 -0.2051 -0.7738 0.0409 1.0000 Uiso .
H141 H -0.3953 -0.1419 -1.0377 0.0399 1.0000 Uiso .
H151 H -0.2562 -0.0833 -0.9866 0.0461 1.0000 Uiso .
H171 H -0.2799 -0.1114 -0.5617 0.0498 1.0000 Uiso .
H181 H -0.4200 -0.1686 -0.6166 0.0462 1.0000 Uiso .
H201 H -0.0682 -0.0280 -0.6013 0.0680 1.0000 Uiso .
H202 H -0.0705 -0.0753 -0.5683 0.0680 1.0000 Uiso .
H203 H -0.2142 -0.0490 -0.5467 0.0680 1.0000 Uiso .
H221 H -0.7045 -0.2006 -1.4284 0.0353 1.0000 Uiso .
H222 H -0.5376 -0.1993 -1.3824 0.0353 1.0000 Uiso .
H271 H -0.8644 -0.1360 -1.3541 0.0361 1.0000 Uiso .
H311 H -0.8285 0.0651 -1.1287 0.0780 1.0000 Uiso .
H312 H -0.7058 0.0465 -1.2299 0.0780 1.0000 Uiso .
H313 H -0.7253 0.0299 -1.0708 0.0780 1.0000 Uiso .
H321 H -1.0233 0.0452 -1.3156 0.0695 1.0000 Uiso .
H322 H -1.0145 0.0006 -1.3799 0.0695 1.0000 Uiso .
H323 H -0.8860 0.0319 -1.4088 0.0695 1.0000 Uiso .
H331 H -1.0498 0.0193 -1.0652 0.0881 1.0000 Uiso .
H332 H -1.0406 -0.0268 -1.1147 0.0881 1.0000 Uiso .
H333 H -0.9262 -0.0095 -1.0022 0.0881 1.0000 Uiso .
H351 H -0.5400 -0.0237 -1.2553 0.0490 1.0000 Uiso .
H361 H -0.2830 -0.0349 -1.2465 0.0508 1.0000 Uiso .
H371 H -0.1897 -0.0991 -1.2752 0.0432 1.0000 Uiso .
H381 H -0.3386 -0.1558 -1.3160 0.0408 1.0000 Uiso .
H391 H -0.7329 -0.2680 -1.3220 0.0361 1.0000 Uiso .
H392 H -0.5645 -0.2671 -1.2812 0.0361 1.0000 Uiso .
H393 H -0.6836 -0.2755 -1.1605 0.0361 1.0000 Uiso .
H401 H -0.3345 -0.2305 -1.2863 0.0620 1.0000 Uiso .
H402 H -0.3564 -0.2478 -1.4366 0.0500 1.0000 Uiso .
H411 H -0.9343 -0.2246 -1.3341 0.0500 1.0000 Uiso .
H412 H -1.0782 -0.2252 -1.4034 0.0500 1.0000 Uiso .

loop_
_atom_site_aniso_label
_atom_site_aniso_U_11
_atom_site_aniso_U_22
_atom_site_aniso_U_33
_atom_site_aniso_U_23
_atom_site_aniso_U_13
_atom_site_aniso_U_12
C1 0.0190(14) 0.0304(15) 0.0247(14) -0.0049(12) 0.0021(12) -0.0037(12)
C2 0.0198(14) 0.0291(15) 0.0276(15) -0.0033(12) -0.0021(12) -0.0021(11)
N3 0.0154(11) 0.0364(15) 0.0281(13) -0.0031(11) -0.003(1) -0.0003(11)
C4 0.0167(13) 0.0384(17) 0.0307(15) 0.0001(13) 0.0023(12) 0.0016(12)
C5 0.0170(13) 0.0272(14) 0.0288(15) -0.0023(12) 0.0017(12) -0.0001(12)
N6 0.0150(11) 0.0277(13) 0.0309(13) -0.0044(11) 0.0013(11) 0.000(1)
O7 0.015(1) 0.0494(14) 0.0350(12) -0.0075(11) -0.0012(9) 0.003(1)
C8 0.0181(14) 0.059(2) 0.0359(17) -0.0068(17) -0.0003(14) 0.0052(15)
C9 0.0275(15) 0.0371(18) 0.0309(16) -0.0075(14) 0.0006(14) 0.0000(14)
C10 0.0380(19) 0.057(2) 0.0393(19) -0.0146(18) 0.0106(17) 0.0023(17)
C11 0.053(2) 0.0385(19) 0.041(2) -0.0029(16) -0.0028(19) 0.0019(18)
C12 0.0245(15) 0.0368(18) 0.0285(15) -0.0023(13) -0.0093(13) 0.0011(13)
C13 0.0236(15) 0.0369(17) 0.0285(15) -0.0052(13) -0.0029(13) 0.0033(13)
C14 0.0348(18) 0.0419(19) 0.0262(15) -0.0018(13) -0.0024(14) -0.0003(15)
C15 0.0389(19) 0.046(2) 0.0281(16) -0.0016(15) 0.0004(15) -0.0037(17)
C16 0.0305(16) 0.0393(18) 0.0294(15) -0.0040(14) -0.0028(14) -0.0044(14)
C17 0.045(2) 0.050(2) 0.0272(16) -0.0036(15) -0.0031(16) -0.0161(17)
C18 0.042(2) 0.053(2) 0.0240(15) 0.0041(15) -0.0008(14) -0.0168(17)
O19 0.0498(16) 0.0518(16) 0.0377(14) -0.0050(12) -0.0033(13) -0.0220(13)
C20 0.050(2) 0.057(2) 0.039(2) -0.0111(18) -0.0056(18) -0.019(2)
O21 0.018(1) 0.0453(14) 0.0345(12) -0.010(1) 0.0016(9) 0.0012(9)
C22 0.0226(14) 0.0394(17) 0.0229(14) -0.0038(12) 0.0046(12) -0.0012(13)
C23 0.0242(14) 0.0368(17) 0.0238(14) -0.0004(13) 0.0006(12) -0.0030(13)
C24 0.0243(14) 0.0401(18) 0.0214(14) -0.0001(12) 0.0053(12) -0.0049(13)
C25 0.0246(15) 0.0407(19) 0.0269(15) 0.0045(13) -0.0050(13) -0.0065(13)
N26 0.0243(13) 0.0331(15) 0.0399(16) 0.0041(12) -0.0045(12) -0.0044(11)
C27 0.0244(15) 0.0311(17) 0.0360(17) 0.0001(14) -0.0037(13) -0.0069(13)
C28 0.0259(16) 0.0408(19) 0.0334(17) 0.0021(14) -0.0013(14) -0.0049(14)
O29 0.0331(12) 0.0360(13) 0.0481(15) -0.0011(11) -0.0057(12) -0.0002(11)
C30 0.050(2) 0.042(2) 0.044(2) -0.0114(16) -0.0086(18) 0.0111(18)
C31 0.059(3) 0.045(2) 0.059(3) -0.013(2) -0.013(2) 0.008(2)
C32 0.068(3) 0.051(3) 0.064(3) -0.007(2) -0.024(3) 0.020(2)
C33 0.055(3) 0.092(4) 0.058(3) -0.023(3) 0.015(3) -0.004(3)
O34 0.0266(12) 0.0526(17) 0.0639(19) -0.0060(15) -0.0070(13) 0.0003(12)
C35 0.0304(17) 0.0408(19) 0.0416(19) 0.0014(16) -0.0035(16) -0.0077(14)
C36 0.0327(18) 0.049(2) 0.0390(19) 0.0062(17) -0.0041(16) -0.0166(16)
C37 0.0199(14) 0.055(2) 0.0363(18) 0.0037(16) -0.0014(14) -0.0069(15)
C38 0.0267(16) 0.048(2) 0.0273(16) 0.0077(15) 0.0030(13) -0.0044(14)
C39 0.0217(13) 0.0316(16) 0.0374(17) -0.0043(14) -0.0012(14) -0.0003(12)
O40 0.0265(12) 0.086(2) 0.0437(16) -0.0193(15) 0.0017(12) 0.0003(14)
O41 0.0294(13) 0.113(3) 0.0380(15) -0.0219(16) -0.0020(12) 0.0023(16)

loop_
_atom_type_symbol
_atom_type_scat_dispersion_real
_atom_type_scat_dispersion_imag
_atom_type_scat_Cromer_Mann_a1
_atom_type_scat_Cromer_Mann_b1
_atom_type_scat_Cromer_Mann_a2
_atom_type_scat_Cromer_Mann_b2
_atom_type_scat_Cromer_Mann_a3
_atom_type_scat_Cromer_Mann_b3
_atom_type_scat_Cromer_Mann_a4
_atom_type_scat_Cromer_Mann_b4
_atom_type_scat_Cromer_Mann_c
_atom_type_scat_source
'C ' 0.0033 0.0016 2.3100 20.8439 1.0200 10.2075 1.5886 0.5687 0.8650 51.6512 0.2156 International_Tables_Vol_IV_Table_2.2B
'H ' 0.0000 0.0000 0.4930 10.5109 0.3229 26.1257 0.1402 3.1424 0.0408 57.7998 0.0030 International_Tables_Vol_IV_Table_2.2B
'N ' 0.0061 0.0033 12.2126 0.0057 3.1322 9.8933 2.0125 28.9975 1.1663 0.5826 -11.5290 International_Tables_Vol_IV_Table_2.2B
'O ' 0.0106 0.0060 3.0485 13.2771 2.2868 5.7011 1.5463 0.3239 0.8670 32.9089 0.2508 International_Tables_Vol_IV_Table_2.2B

loop_
_geom_angle_atom_site_label_1
_geom_angle_site_symmetry_1
_geom_angle_atom_site_label_2
_geom_angle_site_symmetry_2
_geom_angle_atom_site_label_3
_geom_angle_site_symmetry_3
_geom_angle
_geom_angle_publ_flag
C2 . C1 . N6 . 115.9(3) yes
C2 . C1 . C22 . 110.7(2) yes
N6 . C1 . C22 . 108.2(3) yes
C2 . C1 . C39 . 106.2(3) yes
N6 . C1 . C39 . 107.2(2) yes
C22 . C1 . C39 . 108.4(3) yes
C1 . C2 . N3 . 119.3(3) yes
C1 . C2 . O21 . 119.2(3) yes
N3 . C2 . O21 . 121.4(3) yes
C2 . N3 . C4 . 125.2(3) yes
C2 . N3 . C12 . 118.2(3) yes
C4 . N3 . C12 . 115.4(3) yes
N3 . C4 . C5 . 109.8(3) yes
N3 . C4 . C9 . 110.4(3) yes
C5 . C4 . C9 . 113.8(3) yes
N3 . C4 . H41 . 110.228 no
C5 . C4 . H41 . 106.092 no
C9 . C4 . H41 . 106.269 no
C4 . C5 . N6 . 129.0(3) yes
C4 . C5 . O7 . 108.8(3) yes
N6 . C5 . O7 . 122.2(3) yes
C1 . N6 . C5 . 120.6(3) yes
C5 . O7 . C8 . 117.0(3) yes
O7 . C8 . H81 . 110.745 no
O7 . C8 . H82 . 111.007 no
H81 . C8 . H82 . 110.209 no
O7 . C8 . H83 . 108.833 no
H81 . C8 . H83 . 107.387 no
H82 . C8 . H83 . 108.552 no
C4 . C9 . C10 . 112.2(3) yes
C4 . C9 . C11 . 111.7(3) yes
C10 . C9 . C11 . 112.4(3) yes
C4 . C9 . H91 . 107.377 no
C10 . C9 . H91 . 106.919 no
C11 . C9 . H91 . 105.688 no
C9 . C10 . H101 . 109.828 no
C9 . C10 . H102 . 109.373 no
H101 . C10 . H102 . 109.428 no
C9 . C10 . H103 . 109.688 no
H101 . C10 . H103 . 109.210 no
H102 . C10 . H103 . 109.300 no
C9 . C11 . H111 . 112.164 no
C9 . C11 . H112 . 111.039 no
H111 . C11 . H112 . 108.738 no
C9 . C11 . H113 . 110.834 no
H111 . C11 . H113 . 107.295 no
H112 . C11 . H113 . 106.536 no
N3 . C12 . C13 . 116.7(3) yes
N3 . C12 . H121 . 108.430 no
C13 . C12 . H121 . 107.904 no
N3 . C12 . H122 . 108.005 no
C13 . C12 . H122 . 108.037 no
H121 . C12 . H122 . 107.372 no
C12 . C13 . C14 . 123.1(3) yes
C12 . C13 . C18 . 119.5(3) yes
C14 . C13 . C18 . 117.4(3) yes
C13 . C14 . C15 . 121.9(3) yes
C13 . C14 . H141 . 117.450 no
C15 . C14 . H141 . 120.619 no
C14 . C15 . C16 . 119.8(3) yes
C14 . C15 . H151 . 120.148 no
C16 . C15 . H151 . 120.060 no
C15 . C16 . C17 . 119.5(3) yes
C15 . C16 . O19 . 115.5(3) yes
C17 . C16 . O19 . 124.9(3) yes
C16 . C17 . C18 . 120.0(3) yes
C16 . C17 . H171 . 121.175 no
C18 . C17 . H171 . 118.798 no
C13 . C18 . C17 . 121.4(3) yes
C13 . C18 . H181 . 118.097 no
C17 . C18 . H181 . 120.460 no
C16 . O19 . C20 . 116.3(3) yes
O19 . C20 . H201 . 112.850 no
O19 . C20 . H202 . 110.048 no
H201 . C20 . H202 . 107.549 no
O19 . C20 . H203 . 110.956 no
H201 . C20 . H203 . 108.813 no
H202 . C20 . H203 . 106.362 no
C1 . C22 . C23 . 114.1(2) yes
C1 . C22 . H221 . 108.663 no
C23 . C22 . H221 . 109.629 no
C1 . C22 . H222 . 107.368 no
C23 . C22 . H222 . 108.096 no
H221 . C22 . H222 . 108.880 no
C22 . C23 . C24 . 126.9(3) yes
C22 . C23 . C27 . 126.6(3) yes
C24 . C23 . C27 . 106.4(3) yes
C23 . C24 . C25 . 108.4(3) yes
C23 . C24 . C38 . 131.8(3) yes
C25 . C24 . C38 . 119.8(3) yes
C24 . C25 . N26 . 106.7(3) yes
C24 . C25 . C35 . 122.3(3) yes
N26 . C25 . C35 . 131.0(4) yes
C25 . N26 . C27 . 107.9(3) yes
C25 . N26 . C28 . 130.8(3) yes
C27 . N26 . C28 . 120.9(3) yes
C23 . C27 . N26 . 110.5(3) yes
C23 . C27 . H271 . 124.987 no
N26 . C27 . H271 . 124.442 no
N26 . C28 . O29 . 111.2(3) yes
N26 . C28 . O34 . 121.9(3) yes
O29 . C28 . O34 . 126.9(4) yes
C28 . O29 . C30 . 120.6(3) yes
O29 . C30 . C31 . 102.2(3) yes
O29 . C30 . C32 . 109.3(3) yes
C31 . C30 . C32 . 110.8(4) yes
O29 . C30 . C33 . 109.9(4) yes
C31 . C30 . C33 . 110.9(4) yes
C32 . C30 . C33 . 113.2(4) yes
C30 . C31 . H311 . 110.644 no
C30 . C31 . H312 . 111.396 no
H311 . C31 . H312 . 108.322 no
C30 . C31 . H313 . 109.642 no
H311 . C31 . H313 . 107.590 no
H312 . C31 . H313 . 109.152 no
C30 . C32 . H321 . 110.347 no
C30 . C32 . H322 . 110.853 no
H321 . C32 . H322 . 108.534 no
C30 . C32 . H323 . 109.805 no
H321 . C32 . H323 . 108.551 no
H322 . C32 . H323 . 108.695 no
C30 . C33 . H331 . 112.033 no
C30 . C33 . H332 . 113.025 no
H331 . C33 . H332 . 106.898 no
C30 . C33 . H333 . 110.573 no
H331 . C33 . H333 . 106.549 no
H332 . C33 . H333 . 107.421 no
C25 . C35 . C36 . 117.4(4) yes
C25 . C35 . H351 . 119.985 no
C36 . C35 . H351 . 122.603 no
C35 . C36 . C37 . 121.4(3) yes
C35 . C36 . H361 . 120.138 no
C37 . C36 . H361 . 118.456 no
C36 . C37 . C38 . 121.0(3) yes
C36 . C37 . H371 . 119.736 no
C38 . C37 . H371 . 119.294 no
C24 . C38 . C37 . 118.2(4) yes
C24 . C38 . H381 . 120.921 no
C37 . C38 . H381 . 120.906 no
C1 . C39 . H391 . 111.435 no
C1 . C39 . H392 . 110.660 no
H391 . C39 . H392 . 110.767 no
C1 . C39 . H393 . 108.508 no
H391 . C39 . H393 . 108.281 no
H392 . C39 . H393 . 107.032 no
H401 . O40 . H402 . 103.414 no
H411 . O41 . H412 . 93.566 no

loop_
_geom_bond_atom_site_label_1
_geom_bond_site_symmetry_1
_geom_bond_atom_site_label_2
_geom_bond_site_symmetry_2
_geom_bond_distance
_geom_bond_publ_flag
C1 . C2 . 1.529(4) yes
C1 . N6 . 1.464(4) yes
C1 . C22 . 1.549(4) yes
C1 . C39 . 1.545(4) yes
C2 . N3 . 1.346(4) yes
C2 . O21 . 1.245(4) yes
N3 . C4 . 1.480(4) yes
N3 . C12 . 1.469(4) yes
C4 . C5 . 1.510(4) yes
C4 . C9 . 1.555(5) yes
C4 . H41 . 1.014 no
C5 . N6 . 1.254(4) yes
C5 . O7 . 1.347(4) yes
O7 . C8 . 1.432(4) yes
C8 . H81 . 1.003 no
C8 . H82 . 0.988 no
C8 . H83 . 1.024 no
C9 . C10 . 1.535(5) yes
C9 . C11 . 1.518(6) yes
C9 . H91 . 1.012 no
C10 . H101 . 1.001 no
C10 . H102 . 0.999 no
C10 . H103 . 1.002 no
C11 . H111 . 1.000 no
C11 . H112 . 1.009 no
C11 . H113 . 1.028 no
C12 . C13 . 1.520(5) yes
C12 . H121 . 1.007 no
C12 . H122 . 1.020 no
C13 . C14 . 1.381(5) yes
C13 . C18 . 1.397(5) yes
C14 . C15 . 1.383(5) yes
C14 . H141 . 1.025 no
C15 . C16 . 1.392(5) yes
C15 . H151 . 1.038 no
C16 . C17 . 1.374(5) yes
C16 . O19 . 1.370(4) yes
C17 . C18 . 1.388(5) yes
C17 . H171 . 1.015 no
C18 . H181 . 1.030 no
O19 . C20 . 1.434(5) yes
C20 . H201 . 0.996 no
C20 . H202 . 1.028 no
C20 . H203 . 1.012 no
C22 . C23 . 1.495(5) yes
C22 . H221 . 0.989 no
C22 . H222 . 1.017 no
C23 . C24 . 1.455(4) yes
C23 . C27 . 1.357(5) yes
C24 . C25 . 1.405(5) yes
C24 . C38 . 1.404(5) yes
C25 . N26 . 1.418(4) yes
C25 . C35 . 1.381(5) yes
N26 . C27 . 1.406(5) yes
N26 . C28 . 1.383(5) yes
C27 . H271 . 1.008 no
C28 . O29 . 1.319(4) yes
C28 . O34 . 1.216(4) yes
O29 . C30 . 1.490(5) yes
C30 . C31 . 1.515(6) yes
C30 . C32 . 1.523(6) yes
C30 . C33 . 1.507(7) yes
C31 . H311 . 1.017 no
C31 . H312 . 0.998 no
C31 . H313 . 1.006 no
C32 . H321 . 1.007 no
C32 . H322 . 1.005 no
C32 . H323 . 1.005 no
C33 . H331 . 1.022 no
C33 . H332 . 1.011 no
C33 . H333 . 1.015 no
C35 . C36 . 1.399(5) yes
C35 . H351 . 1.015 no
C36 . C37 . 1.394(6) yes
C36 . H361 . 1.004 no
C37 . C38 . 1.396(5) yes
C37 . H371 . 0.982 no
C38 . H381 . 1.034 no
C39 . H391 . 0.983 no
C39 . H392 . 1.001 no
C39 . H393 . 1.031 no
O40 . H401 . 1.002 no
O40 . H402 . 0.992 no
O41 . H411 . 1.069 no
O41 . H412 . 1.001 no

loop_
_cod_related_entry_id
_cod_related_entry_database
_cod_related_entry_code
1 ChemSpider 21188751
